data_4075359
loop_
_publ_author_name
'Sun, Yi'
'Chan, Hoi-Shan'
'Xie, Zuowei'

_publ_section_title
;
 Reaction of [\h5:\s-Me2C(C5H4)(C2B10H10)]Ru(NH2Prn)2with Alkynes.
 Synthesis and Structural Characterization of Ruthenium Aminocarbene and
 Enamine Complexes
;
_journal_issue 14
_journal_name_full Organometallics
_journal_page_first 3447
_journal_paper_doi 10.1021/om060249a
_journal_volume 25
_journal_year 2006
_chemical_formula_sum 'C29 H41 B10 N Ru'
_chemical_formula_weight 612.80
_chemical_name_systematic
; 
 ? 
;
_space_group_IT_number 19
_symmetry_cell_setting orthorhombic
_symmetry_space_group_name_Hall 'P 2ac 2ab'
_symmetry_space_group_name_H-M 'P 21 21 21'
_atom_sites_solution_hydrogens geom
_atom_sites_solution_primary direct
_atom_sites_solution_secondary difmap
_audit_creation_method SHELXL-97
_cell_angle_alpha 90.00
_cell_angle_beta 90.00
_cell_angle_gamma 90.00
_cell_formula_units_Z 4
_cell_length_a 10.5914(5)
_cell_length_b 13.1936(6)
_cell_length_c 22.4714(10)
_cell_measurement_temperature 293(2)
_cell_volume 3140.1(2)
_computing_cell_refinement 'Bruker SMART'
_computing_data_collection 'Bruker SMART'
_computing_data_reduction 'Bruker SHELXTL'
_computing_molecular_graphics 'Bruker SHELXTL'
_computing_publication_material 'Bruker SHELXTL'
_computing_structure_refinement 'SHELXL-97 (Sheldrick, 1997)'
_computing_structure_solution 'SHELXS-97 (Sheldrick, 1990)'
_diffrn_ambient_temperature 293(2)
_diffrn_measured_fraction_theta_full 1.000
_diffrn_measured_fraction_theta_max 1.000
_diffrn_measurement_device_type 'CCD area detector'
_diffrn_measurement_method 'phi and omega scans'
_diffrn_radiation_monochromator graphite
_diffrn_radiation_source 'fine-focus sealed tube'
_diffrn_radiation_type MoK\a
_diffrn_radiation_wavelength 0.71073
_diffrn_reflns_av_R_equivalents 0.0471
_diffrn_reflns_av_sigmaI/netI 0.0445
_diffrn_reflns_limit_h_max 12
_diffrn_reflns_limit_h_min -12
_diffrn_reflns_limit_k_max 15
_diffrn_reflns_limit_k_min -12
_diffrn_reflns_limit_l_max 26
_diffrn_reflns_limit_l_min -25
_diffrn_reflns_number 17002
_diffrn_reflns_theta_full 25.00
_diffrn_reflns_theta_max 25.00
_diffrn_reflns_theta_min 1.79
_exptl_absorpt_coefficient_mu 0.520
_exptl_absorpt_correction_T_max 1.0000
_exptl_absorpt_correction_T_min 0.8189
_exptl_absorpt_correction_type sadabs
_exptl_crystal_colour yellow
_exptl_crystal_density_diffrn 1.296
_exptl_crystal_density_method 'not measured'
_exptl_crystal_description block
_exptl_crystal_F_000 1264
_exptl_crystal_size_max 0.40
_exptl_crystal_size_mid 0.30
_exptl_crystal_size_min 0.20
_refine_diff_density_max 0.737
_refine_diff_density_min -0.360
_refine_diff_density_rms 0.093
_refine_ls_abs_structure_details 'Flack H D (1983), Acta Cryst. A39, 876-881'
_refine_ls_abs_structure_Flack 0.07(6)
_refine_ls_extinction_method none
_refine_ls_goodness_of_fit_ref 1.062
_refine_ls_hydrogen_treatment riding
_refine_ls_matrix_type full
_refine_ls_number_parameters 381
_refine_ls_number_reflns 5515
_refine_ls_number_restraints 5
_refine_ls_restrained_S_all 1.065
_refine_ls_R_factor_all 0.0651
_refine_ls_R_factor_gt 0.0494
_refine_ls_shift/su_max 0.014
_refine_ls_shift/su_mean 0.001
_refine_ls_structure_factor_coef Fsqd
_refine_ls_weighting_details 'calc w=1/[\s^2^(Fo^2^)+(0.0749P)^2^+2.5472P] where P=(Fo^2^+2Fc^2^)/3'
_refine_ls_weighting_scheme calc
_refine_ls_wR_factor_gt 0.1193
_refine_ls_wR_factor_ref 0.1333
_reflns_number_gt 4665
_reflns_number_total 5515
_reflns_threshold_expression >2sigma(I)
_cod_data_source_file om060249asi20060320_035907.cif
_cod_data_source_block 2a
_cod_original_sg_symbol_H-M P2(1)2(1)2(1)
_cod_database_code 4075359

loop_
_symmetry_equiv_pos_as_xyz
'x, y, z'
'-x+1/2, -y, z+1/2'
'-x, y+1/2, -z+1/2'
'x+1/2, -y+1/2, -z'

loop_
_atom_site_label
_atom_site_type_symbol
_atom_site_fract_x
_atom_site_fract_y
_atom_site_fract_z
_atom_site_U_iso_or_equiv
_atom_site_adp_type
_atom_site_occupancy
_atom_site_symmetry_multiplicity
_atom_site_calc_flag
_atom_site_refinement_flags
_atom_site_disorder_assembly
_atom_site_disorder_group
Ru1 Ru 0.69044(4) 0.95001(3) 0.22951(2) 0.04199(15) Uani 1 1 d . . .
B3 B 0.9126(7) 0.9034(5) 0.1303(3) 0.0457(16) Uani 1 1 d . . .
H3 H 0.8366 0.8732 0.1020 0.055 Uiso 1 1 calc R . .
B4 B 1.0345(6) 0.9809(5) 0.1007(3) 0.0457(16) Uani 1 1 d . . .
H4 H 1.0386 0.9995 0.0530 0.055 Uiso 1 1 calc R . .
B5 B 1.0779(6) 1.0709(6) 0.1565(3) 0.0557(19) Uani 1 1 d . . .
H5 H 1.1110 1.1478 0.1457 0.067 Uiso 1 1 calc R . .
B6 B 0.9785(6) 1.0428(7) 0.2195(3) 0.0544(18) Uani 1 1 d . . .
H6 H 0.9451 1.1032 0.2493 0.065 Uiso 1 1 calc R . .
B7 B 0.9772(7) 0.8339(7) 0.1906(4) 0.058(2) Uani 1 1 d . . .
H7 H 0.9465 0.7565 0.2016 0.069 Uiso 1 1 calc R . .
B8 B 1.0714(8) 0.8592(7) 0.1271(4) 0.061(2) Uani 1 1 d . . .
H8 H 1.1005 0.7980 0.0968 0.073 Uiso 1 1 calc R . .
B9 B 1.1706(7) 0.9639(8) 0.1434(3) 0.066(2) Uani 1 1 d . . .
H9 H 1.2652 0.9714 0.1236 0.079 Uiso 1 1 calc R . .
B10 B 1.1356(7) 1.0025(8) 0.2183(4) 0.068(2) Uani 1 1 d . . .
H10 H 1.2068 1.0355 0.2482 0.082 Uiso 1 1 calc R . .
B11 B 1.0161(7) 0.9228(7) 0.2462(4) 0.061(2) Uani 1 1 d . . .
H11 H 1.0098 0.9039 0.2938 0.073 Uiso 1 1 calc R . .
B12 B 1.1380(8) 0.8731(8) 0.1989(4) 0.072(3) Uani 1 1 d . . .
H12 H 1.2123 0.8219 0.2153 0.087 Uiso 1 1 calc R . .
C1 C 0.9247(6) 1.0277(4) 0.1490(2) 0.0400(13) Uani 1 1 d . . .
C2 C 0.8829(5) 0.9386(5) 0.2027(2) 0.0411(12) Uani 1 1 d . . .
C11 C 0.8139(7) 1.0986(4) 0.1271(3) 0.0509(14) Uani 1 1 d . . .
C12 C 0.8505(7) 1.2122(5) 0.1342(4) 0.071(2) Uani 1 1 d . . .
H12A H 0.7820 1.2541 0.1208 0.107 Uiso 1 1 calc R . .
H12B H 0.9244 1.2263 0.1109 0.107 Uiso 1 1 calc R . .
H12C H 0.8677 1.2264 0.1753 0.107 Uiso 1 1 calc R . .
C13 C 0.7832(7) 1.0813(6) 0.0621(3) 0.069(2) Uani 1 1 d . . .
H13A H 0.7160 1.1258 0.0504 0.103 Uiso 1 1 calc R . .
H13B H 0.7575 1.0123 0.0564 0.103 Uiso 1 1 calc R . .
H13C H 0.8567 1.0950 0.0385 0.103 Uiso 1 1 calc R . .
C14 C 0.6982(7) 1.0776(4) 0.1652(3) 0.0549(16) Uani 1 1 d . . .
C15 C 0.5912(6) 1.0198(5) 0.1499(4) 0.067(2) Uani 1 1 d . . .
H15A H 0.5740 0.9872 0.1115 0.080 Uiso 1 1 calc R . .
C16 C 0.5104(6) 1.0208(6) 0.2013(5) 0.094(3) Uani 1 1 d . . .
H16A H 0.4282 0.9869 0.2033 0.112 Uiso 1 1 calc R . .
C17 C 0.5587(7) 1.0785(5) 0.2456(5) 0.085(3) Uani 1 1 d . . .
H17A H 0.5173 1.0954 0.2834 0.102 Uiso 1 1 calc R . .
C18 C 0.6769(9) 1.1128(4) 0.2263(5) 0.079(2) Uani 1 1 d . . .
H18A H 0.7314 1.1600 0.2481 0.095 Uiso 1 1 calc R . .
C21 C 0.6032(6) 0.7537(5) 0.1556(3) 0.0479(15) Uani 1 1 d . . .
C22 C 0.6698(7) 0.7014(5) 0.1120(3) 0.0629(18) Uani 1 1 d . . .
H22A H 0.7539 0.6855 0.1192 0.075 Uiso 1 1 calc R . .
C23 C 0.6171(10) 0.6722(7) 0.0586(4) 0.095(3) Uani 1 1 d . . .
H23A H 0.6651 0.6367 0.0309 0.114 Uiso 1 1 calc R . .
C24 C 0.4916(10) 0.6961(8) 0.0464(4) 0.094(3) Uani 1 1 d . . .
H24A H 0.4546 0.6779 0.0104 0.113 Uiso 1 1 calc R . .
C25 C 0.4251(8) 0.7464(8) 0.0885(4) 0.087(3) Uani 1 1 d . . .
H25A H 0.3409 0.7621 0.0811 0.105 Uiso 1 1 calc R . .
C26 C 0.4785(7) 0.7755(7) 0.1424(3) 0.072(2) Uani 1 1 d . . .
H26A H 0.4295 0.8101 0.1701 0.086 Uiso 1 1 calc R . .
C27 C 0.6664(6) 0.7813(4) 0.2120(3) 0.0431(15) Uani 1 1 d . . .
C28 C 0.5999(6) 0.8131(4) 0.2620(3) 0.0462(14) Uani 1 1 d . . .
H28A H 0.5075 0.8091 0.2615 0.055 Uiso 1 1 calc R . .
C29 C 0.6675(7) 0.8168(6) 0.3215(3) 0.0629(19) Uani 1 1 d . . .
C30 C 0.5851(8) 0.8077(6) 0.3767(3) 0.068(2) Uani 1 1 d . . .
C31 C 0.6039(9) 0.7306(7) 0.4166(3) 0.081(3) Uani 1 1 d . . .
H31A H 0.6670 0.6831 0.4096 0.097 Uiso 1 1 calc R . .
C32 C 0.5306(13) 0.7226(10) 0.4668(5) 0.108(4) Uani 1 1 d . . .
H32A H 0.5418 0.6686 0.4928 0.129 Uiso 1 1 calc R . .
C33 C 0.4411(12) 0.7944(11) 0.4780(5) 0.109(4) Uani 1 1 d . . .
H33A H 0.3942 0.7907 0.5130 0.130 Uiso 1 1 calc R . .
C34 C 0.4195(11) 0.8698(10) 0.4400(5) 0.105(3) Uani 1 1 d . . .
H34A H 0.3559 0.9165 0.4477 0.126 Uiso 1 1 calc R . .
C35 C 0.4926(9) 0.8787(9) 0.3884(4) 0.095(3) Uani 1 1 d . . .
H35A H 0.4789 0.9320 0.3621 0.114 Uiso 1 1 calc R . .
C36 C 0.7308(5) 0.9177(6) 0.3122(4) 0.064(2) Uani 1 1 d . A .
C37 C 0.8377(14) 1.0640(10) 0.3752(7) 0.100(8) Uani 0.55(3) 1 d PD A 1
C37' C 0.825(2) 0.9616(16) 0.4155(5) 0.122(12) Uani 0.45(3) 1 d PD A 2
C38 C 0.8973(15) 1.0500(14) 0.4335(7) 0.192(8) Uani 1 1 d D . .
C39 C 1.0266(18) 1.0383(16) 0.4173(9) 0.245(12) Uani 1 1 d D A .
H39A H 1.0770 1.0313 0.4526 0.368 Uiso 1 1 calc R . .
H39B H 1.0540 1.0969 0.3955 0.368 Uiso 1 1 calc R . .
H39C H 1.0361 0.9790 0.3930 0.368 Uiso 1 1 calc R . .
N1 N 0.7810(7) 0.9708(8) 0.3551(4) 0.128(4) Uani 1 1 d D . .
H1 H 0.7796 0.9319 0.3858 0.153 Uiso 1 1 calc R A 1

loop_
_atom_site_aniso_label
_atom_site_aniso_U_11
_atom_site_aniso_U_22
_atom_site_aniso_U_33
_atom_site_aniso_U_23
_atom_site_aniso_U_13
_atom_site_aniso_U_12
Ru1 0.0239(2) 0.0363(2) 0.0658(3) -0.0068(3) 0.0037(2) 0.0018(2)
B3 0.037(4) 0.044(4) 0.056(4) -0.001(3) 0.004(3) 0.006(3)
B4 0.033(3) 0.056(4) 0.048(4) 0.011(3) 0.006(3) 0.000(3)
B5 0.030(3) 0.066(5) 0.072(5) -0.002(4) -0.002(3) -0.013(3)
B6 0.034(3) 0.073(5) 0.056(4) -0.013(4) -0.007(3) 0.001(4)
B7 0.040(4) 0.062(5) 0.071(5) 0.016(4) 0.010(4) 0.020(4)
B8 0.046(4) 0.064(5) 0.073(5) 0.002(4) 0.016(4) 0.022(4)
B9 0.034(4) 0.099(6) 0.065(4) 0.013(5) 0.006(3) -0.004(4)
B10 0.033(3) 0.105(6) 0.067(5) 0.007(5) 0.001(4) 0.006(4)
B11 0.039(4) 0.082(6) 0.063(4) 0.021(4) -0.006(3) 0.008(4)
B12 0.034(4) 0.117(8) 0.066(5) 0.017(5) 0.008(4) 0.031(4)
C1 0.037(3) 0.038(3) 0.044(3) 0.005(2) -0.006(2) -0.001(2)
C2 0.020(2) 0.046(3) 0.056(3) 0.003(3) -0.007(2) 0.004(3)
C11 0.043(3) 0.039(3) 0.071(4) 0.003(3) -0.007(4) -0.002(3)
C12 0.059(5) 0.050(4) 0.106(6) 0.015(4) 0.007(4) 0.000(3)
C13 0.054(4) 0.067(4) 0.085(5) 0.012(4) -0.030(4) 0.004(3)
C14 0.048(4) 0.030(3) 0.087(5) 0.009(3) -0.011(4) 0.008(3)
C15 0.025(3) 0.060(4) 0.116(6) 0.025(4) -0.023(4) -0.004(3)
C16 0.023(3) 0.055(5) 0.203(11) 0.042(6) 0.009(5) 0.007(3)
C17 0.045(4) 0.050(4) 0.160(9) -0.010(5) 0.040(5) 0.003(3)
C18 0.082(5) 0.025(3) 0.131(7) -0.017(4) 0.025(7) -0.008(3)
C21 0.048(4) 0.042(3) 0.054(4) -0.010(3) 0.012(3) -0.011(3)
C22 0.055(4) 0.057(4) 0.077(4) -0.019(3) 0.011(4) -0.005(3)
C23 0.101(7) 0.097(7) 0.086(6) -0.052(5) 0.028(5) -0.012(6)
C24 0.089(7) 0.112(7) 0.080(6) -0.042(6) -0.002(5) -0.017(6)
C25 0.056(5) 0.118(7) 0.088(6) -0.039(6) -0.014(5) 0.000(5)
C26 0.046(4) 0.099(6) 0.070(5) -0.033(4) -0.001(4) -0.005(4)
C27 0.039(3) 0.036(3) 0.054(4) -0.001(2) 0.012(3) -0.008(3)
C28 0.041(3) 0.042(3) 0.056(4) -0.003(3) 0.008(3) -0.001(2)
C29 0.059(5) 0.075(5) 0.055(4) 0.000(3) 0.015(3) 0.011(4)
C30 0.071(5) 0.089(6) 0.042(4) -0.007(4) 0.006(3) -0.018(4)
C31 0.086(6) 0.101(7) 0.056(5) 0.007(5) -0.004(4) -0.035(5)
C32 0.118(10) 0.125(9) 0.079(7) 0.016(6) 0.002(6) -0.053(8)
C33 0.099(9) 0.151(11) 0.076(6) -0.032(7) 0.023(6) -0.070(8)
C34 0.093(8) 0.131(10) 0.092(7) -0.039(7) 0.026(6) -0.020(7)
C35 0.081(6) 0.122(8) 0.083(6) 0.001(5) 0.034(5) 0.010(6)
C36 0.023(3) 0.084(5) 0.086(5) -0.021(4) 0.001(3) 0.020(3)
C37 0.064(11) 0.105(15) 0.129(16) -0.009(12) -0.003(10) 0.013(10)
C37' 0.16(2) 0.13(2) 0.078(14) -0.023(14) -0.013(14) -0.05(2)
C38 0.158(14) 0.25(2) 0.166(12) 0.005(14) -0.073(11) -0.117(16)
C39 0.20(2) 0.24(2) 0.30(3) 0.09(2) -0.10(2) -0.07(2)
N1 0.065(5) 0.191(10) 0.126(7) -0.080(7) -0.022(4) 0.014(6)

loop_
_atom_type_symbol
_atom_type_description
_atom_type_scat_dispersion_real
_atom_type_scat_dispersion_imag
_atom_type_scat_source
C C 0.0033 0.0016 'International Tables Vol C Tables 4.2.6.8 and 6.1.1.4'
H H 0.0000 0.0000 'International Tables Vol C Tables 4.2.6.8 and 6.1.1.4'
B B 0.0013 0.0007 'International Tables Vol C Tables 4.2.6.8 and 6.1.1.4'
Ru Ru -1.2594 0.8363 'International Tables Vol C Tables 4.2.6.8 and 6.1.1.4'
N N 0.0061 0.0033 'International Tables Vol C Tables 4.2.6.8 and 6.1.1.4'

loop_
_geom_angle_atom_site_label_1
_geom_angle_atom_site_label_2
_geom_angle_atom_site_label_3
_geom_angle
C36 Ru1 C2 92.6(2)
C36 Ru1 C18 105.3(4)
C2 Ru1 C18 97.2(3)
C36 Ru1 C28 66.2(3)
C2 Ru1 C28 117.3(2)
C18 Ru1 C28 144.2(3)
C36 Ru1 C14 140.9(3)
C2 Ru1 C14 80.4(2)
C18 Ru1 C14 39.2(3)
C28 Ru1 C14 150.0(2)
C36 Ru1 C16 123.5(3)
C2 Ru1 C16 140.5(3)
C18 Ru1 C16 60.9(3)
C28 Ru1 C16 93.8(3)
C14 Ru1 C16 61.7(3)
C36 Ru1 C17 98.5(3)
C2 Ru1 C17 134.4(3)
C18 Ru1 C17 37.2(3)
C28 Ru1 C17 107.6(2)
C14 Ru1 C17 63.4(3)
C16 Ru1 C17 35.5(3)
C36 Ru1 C15 159.9(3)
C2 Ru1 C15 104.4(2)
C18 Ru1 C15 62.5(3)
C28 Ru1 C15 113.4(2)
C14 Ru1 C15 36.6(2)
C16 Ru1 C15 37.4(3)
C17 Ru1 C15 61.9(4)
C36 Ru1 C27 88.6(3)
C2 Ru1 C27 89.4(2)
C18 Ru1 C27 164.3(3)
C28 Ru1 C27 36.3(2)
C14 Ru1 C27 129.3(2)
C16 Ru1 C27 105.5(3)
C17 Ru1 C27 134.7(3)
C15 Ru1 C27 102.1(2)
C1 B3 C2 61.3(4)
C1 B3 B7 106.4(5)
C2 B3 B7 59.2(4)
C1 B3 B4 58.8(4)
C2 B3 B4 109.4(5)
B7 B3 B4 107.6(5)
C1 B3 B8 104.8(5)
C2 B3 B8 107.4(5)
B7 B3 B8 59.8(4)
B4 B3 B8 59.1(4)
C1 B4 B9 105.1(5)
C1 B4 B8 105.5(5)
B9 B4 B8 60.9(5)
C1 B4 B3 58.3(3)
B9 B4 B3 108.7(5)
B8 B4 B3 60.6(4)
C1 B4 B5 59.3(4)
B9 B4 B5 59.2(5)
B8 B4 B5 108.3(5)
B3 B4 B5 107.9(5)
C1 B5 B9 104.1(5)
C1 B5 B10 103.5(5)
B9 B5 B10 61.6(5)
C1 B5 B4 58.0(4)
B9 B5 B4 59.2(4)
B10 B5 B4 107.5(6)
C1 B5 B6 57.4(4)
B9 B5 B6 107.1(6)
B10 B5 B6 58.6(4)
B4 B5 B6 105.3(5)
C1 B6 B11 107.0(6)
C1 B6 B10 105.7(5)
B11 B6 B10 60.7(5)
C1 B6 C2 60.7(4)
B11 B6 C2 59.5(4)
B10 B6 C2 108.0(6)
C1 B6 B5 59.1(4)
B11 B6 B5 109.0(6)
B10 B6 B5 59.6(4)
C2 B6 B5 109.3(5)
C2 B7 B11 59.4(4)
C2 B7 B3 58.8(4)
B11 B7 B3 106.7(5)
C2 B7 B8 107.5(5)
B11 B7 B8 108.3(6)
B3 B7 B8 60.3(4)
C2 B7 B12 107.6(6)
B11 B7 B12 60.8(5)
B3 B7 B12 107.3(6)
B8 B7 B12 59.6(5)
B4 B8 B9 59.3(5)
B4 B8 B12 107.6(6)
B9 B8 B12 59.7(5)
B4 B8 B3 60.3(4)
B9 B8 B3 107.2(6)
B12 B8 B3 107.8(6)
B4 B8 B7 108.6(5)
B9 B8 B7 108.3(6)
B12 B8 B7 60.7(5)
B3 B8 B7 59.9(4)
B5 B9 B4 61.6(4)
B5 B9 B12 108.6(6)
B4 B9 B12 108.3(5)
B5 B9 B8 109.4(5)
B4 B9 B8 59.8(4)
B12 B9 B8 60.1(5)
B5 B9 B10 59.7(5)
B4 B9 B10 107.9(5)
B12 B9 B10 59.3(5)
B8 B9 B10 106.9(6)
B6 B10 B5 61.8(4)
B6 B10 B11 59.4(5)
B5 B10 B11 109.7(5)
B6 B10 B12 108.2(7)
B5 B10 B12 107.8(6)
B11 B10 B12 61.3(5)
B6 B10 B9 107.3(6)
B5 B10 B9 58.6(5)
B11 B10 B9 108.2(7)
B12 B10 B9 59.4(5)
C2 B11 B6 60.6(4)
C2 B11 B7 59.2(4)
B6 B11 B7 107.9(5)
C2 B11 B10 108.2(5)
B6 B11 B10 59.8(5)
B7 B11 B10 108.2(6)
C2 B11 B12 107.2(5)
B6 B11 B12 107.0(6)
B7 B11 B12 60.3(5)
B10 B11 B12 59.4(5)
B9 B12 B10 61.3(5)
B9 B12 B8 60.2(5)
B10 B12 B8 108.7(6)
B9 B12 B7 108.0(6)
B10 B12 B7 107.0(6)
B8 B12 B7 59.7(5)
B9 B12 B11 108.2(6)
B10 B12 B11 59.3(5)
B8 B12 B11 106.9(5)
B7 B12 B11 58.9(5)
C11 C1 B6 118.1(5)
C11 C1 B3 116.1(5)
B6 C1 B3 111.7(5)
C11 C1 B4 121.6(5)
B6 C1 B4 114.0(5)
B3 C1 B4 62.9(4)
C11 C1 B5 122.2(5)
B6 C1 B5 63.5(4)
B3 C1 B5 114.5(5)
B4 C1 B5 62.7(4)
C11 C1 C2 115.2(5)
B6 C1 C2 61.1(4)
B3 C1 C2 60.0(4)
B4 C1 C2 111.7(4)
B5 C1 C2 113.2(4)
B3 C2 B7 61.9(4)
B3 C2 B11 110.7(5)
B7 C2 B11 61.4(5)
B3 C2 C1 58.7(4)
B7 C2 C1 106.5(4)
B11 C2 C1 105.4(4)
B3 C2 B6 108.1(5)
B7 C2 B6 109.1(5)
B11 C2 B6 60.0(4)
C1 C2 B6 58.2(3)
B3 C2 Ru1 117.5(4)
B7 C2 Ru1 130.9(4)
B11 C2 Ru1 128.9(4)
C1 C2 Ru1 113.1(3)
B6 C2 Ru1 115.9(4)
C14 C11 C13 110.1(6)
C14 C11 C12 108.6(5)
C13 C11 C12 107.3(6)
C14 C11 C1 108.4(5)
C13 C11 C1 111.7(5)
C12 C11 C1 110.7(5)
C15 C14 C18 106.0(7)
C15 C14 C11 127.6(7)
C18 C14 C11 126.4(6)
C15 C14 Ru1 73.6(4)
C18 C14 Ru1 67.9(4)
C11 C14 Ru1 122.3(4)
C14 C15 C16 106.1(8)
C14 C15 Ru1 69.8(4)
C16 C15 Ru1 69.2(4)
C17 C16 C15 111.8(7)
C17 C16 Ru1 72.6(4)
C15 C16 Ru1 73.4(4)
C16 C17 C18 107.0(8)
C16 C17 Ru1 71.9(4)
C18 C17 Ru1 68.6(4)
C17 C18 C14 109.0(8)
C17 C18 Ru1 74.2(4)
C14 C18 Ru1 72.9(3)
C26 C21 C22 115.8(6)
C26 C21 C27 124.4(6)
C22 C21 C27 119.8(6)
C23 C22 C21 123.2(7)
C22 C23 C24 119.6(8)
C25 C24 C23 118.0(8)
C24 C25 C26 122.2(9)
C25 C26 C21 121.1(7)
C28 C27 C21 122.5(5)
C28 C27 Ru1 67.8(3)
C21 C27 Ru1 116.1(4)
C27 C28 C29 118.8(5)
C27 C28 Ru1 75.9(3)
C29 C28 Ru1 93.5(4)
C36 C29 C30 116.0(6)
C36 C29 C28 96.7(5)
C30 C29 C28 116.5(6)
C31 C30 C35 118.9(8)
C31 C30 C29 120.6(8)
C35 C30 C29 120.5(8)
C30 C31 C32 120.8(11)
C33 C32 C31 119.5(11)
C34 C33 C32 121.2(10)
C33 C34 C35 120.0(11)
C30 C35 C34 119.5(10)
N1 C36 C29 123.6(9)
N1 C36 Ru1 132.5(8)
C29 C36 Ru1 103.1(5)
N1 C37 C38 110.6(10)
N1 C37' C38 111.4(10)
C39 C38 C37' 111(2)
C39 C38 C37 101.5(15)
C37' C38 C37 67.9(9)
C37' N1 C37 69.1(11)
C37' N1 C36 141.5(12)
C37 N1 C36 149.2(12)

loop_
_geom_bond_atom_site_label_1
_geom_bond_atom_site_label_2
_geom_bond_distance
Ru1 C36 1.953(8)
Ru1 C2 2.131(5)
Ru1 C18 2.154(6)
Ru1 C28 2.171(6)
Ru1 C14 2.220(6)
Ru1 C16 2.215(7)
Ru1 C17 2.225(7)
Ru1 C15 2.270(7)
Ru1 C27 2.275(5)
B3 C1 1.697(9)
B3 C2 1.720(9)
B3 B7 1.773(11)
B3 B4 1.776(9)
B3 B8 1.782(10)
B4 C1 1.706(9)
B4 B9 1.746(10)
B4 B8 1.755(11)
B4 B5 1.787(11)
B5 C1 1.729(9)
B5 B9 1.745(12)
B5 B10 1.765(12)
B5 B6 1.803(10)
B6 C1 1.696(8)
B6 B11 1.739(12)
B6 B10 1.746(10)
B6 C2 1.749(10)
B7 C2 1.727(9)
B7 B11 1.763(13)
B7 B8 1.773(11)
B7 B12 1.790(12)
B8 B9 1.774(13)
B8 B12 1.771(13)
B9 B12 1.764(12)
B9 B10 1.798(12)
B10 B11 1.762(12)
B10 B12 1.763(15)
B11 C2 1.730(9)
B11 B12 1.797(11)
C1 C11 1.579(8)
C1 C2 1.741(8)
C11 C14 1.519(10)
C11 C13 1.513(9)
C11 C12 1.557(9)
C14 C15 1.409(9)
C14 C18 1.468(11)
C15 C16 1.438(12)
C16 C17 1.354(13)
C17 C18 1.400(11)
C21 C26 1.384(10)
C21 C22 1.390(9)
C21 C27 1.479(9)
C22 C23 1.378(12)
C23 C24 1.394(13)
C24 C25 1.353(12)
C25 C26 1.391(10)
C27 C28 1.390(8)
C28 C29 1.517(10)
C29 C36 1.505(11)
C29 C30 1.523(10)
C30 C31 1.369(12)
C30 C35 1.380(13)
C31 C32 1.373(14)
C32 C33 1.364(16)
C33 C34 1.331(15)
C34 C35 1.399(13)
C36 N1 1.306(10)
C37 N1 1.441(5)
C37 C38 1.467(15)
C37' N1 1.438(5)
C37' C38 1.455(16)
C38 C39 1.425(16)
